data_7007203
loop_
_publ_author_name
'Fandos, Rosa'
'Gallego, Beatriz'
'Otero, Antonio'
'Rodr\'iguez, Ana'
'Ruiz, Mar\'ia Jos\'e'
'Terreros, Pilar'
'Pastor, Cesar'

_publ_section_title
;
 A new titanium building block for early-late heterometallic complexes;
 preparation of a new tetrameric metallomacrocycle by self assembly.
;
_journal_issue 22
_journal_name_full 'Dalton transactions (Cambridge, England : 2003)'
_journal_page_first 2683
_journal_page_last 2690
_journal_paper_doi 10.1039/b601544a
_journal_year 2006
_chemical_formula_moiety 'C50 H60 N2 O10 Rh2 Ti2, 2(C H2 Cl2)'
_chemical_formula_sum 'C52 H64 Cl4 N2 O10 Rh2 Ti2'
_chemical_formula_weight 1320.41
_chemical_name_systematic
;
?
;
_space_group_IT_number 14
_symmetry_cell_setting monoclinic
_symmetry_space_group_name_Hall '-P 2yn'
_symmetry_space_group_name_H-M 'P 1 21/n 1'
_atom_sites_solution_hydrogens geom
_atom_sites_solution_primary direct
_atom_sites_solution_secondary difmap
_audit_creation_method SHELXL-97
_cell_angle_alpha 90.00
_cell_angle_beta 102.460(2)
_cell_angle_gamma 90.00
_cell_formula_units_Z 2
_cell_length_a 10.6793(2)
_cell_length_b 19.0548(6)
_cell_length_c 13.1973(4)
_cell_measurement_temperature 100(2)
_cell_volume 2622.29(13)
_computing_cell_refinement 'Bruker SMART'
_computing_data_collection 'Bruker SMART'
_computing_data_reduction 'Bruker SAINT'
_computing_molecular_graphics 'Bruker SHELXTL'
_computing_publication_material 'Bruker SHELXTL'
_computing_structure_refinement 'SHELXL-97 (Sheldrick, 1997)'
_computing_structure_solution 'SHELXS-97 (Sheldrick, 1990)'
_diffrn_ambient_temperature 100(2)
_diffrn_measured_fraction_theta_full 0.980
_diffrn_measured_fraction_theta_max 0.981
_diffrn_measurement_device_type 'CCD area detector'
_diffrn_measurement_method 'phi and omega scans'
_diffrn_radiation_monochromator graphite
_diffrn_radiation_source 'fine-focus sealed tube'
_diffrn_radiation_type CuK\a
_diffrn_radiation_wavelength 1.54178
_diffrn_reflns_av_R_equivalents 0.0303
_diffrn_reflns_av_sigmaI/netI 0.0227
_diffrn_reflns_limit_h_max 12
_diffrn_reflns_limit_h_min -12
_diffrn_reflns_limit_k_max 23
_diffrn_reflns_limit_k_min -23
_diffrn_reflns_limit_l_max 16
_diffrn_reflns_limit_l_min -16
_diffrn_reflns_number 22196
_diffrn_reflns_theta_full 70.54
_diffrn_reflns_theta_max 70.54
_diffrn_reflns_theta_min 4.14
_exptl_absorpt_coefficient_mu 9.874
_exptl_absorpt_correction_type none
_exptl_crystal_colour yellow
_exptl_crystal_density_diffrn 1.672
_exptl_crystal_density_meas 0
_exptl_crystal_density_method 'not measured'
_exptl_crystal_description prism
_exptl_crystal_F_000 1344
_exptl_crystal_size_max 0.09
_exptl_crystal_size_mid 0.06
_exptl_crystal_size_min 0.03
_refine_diff_density_max 0.556
_refine_diff_density_min -0.286
_refine_diff_density_rms 0.070
_refine_ls_extinction_method none
_refine_ls_goodness_of_fit_ref 1.059
_refine_ls_hydrogen_treatment mixed
_refine_ls_matrix_type full
_refine_ls_number_parameters 453
_refine_ls_number_reflns 4924
_refine_ls_number_restraints 0
_refine_ls_restrained_S_all 1.059
_refine_ls_R_factor_all 0.0236
_refine_ls_R_factor_gt 0.0219
_refine_ls_shift/su_max 0.001
_refine_ls_shift/su_mean 0.000
_refine_ls_structure_factor_coef Fsqd
_refine_ls_weighting_details 'calc w=1/[\s^2^(Fo^2^)+(0.0337P)^2^+0.8864P] where P=(Fo^2^+2Fc^2^)/3'
_refine_ls_weighting_scheme calc
_refine_ls_wR_factor_gt 0.0548
_refine_ls_wR_factor_ref 0.0558
_reflns_number_gt 4625
_reflns_number_total 4924
_reflns_threshold_expression >2sigma(I)
_cod_data_source_file b601544a.txt
_cod_data_source_block 6
_cod_depositor_comments
;
The following automatic conversions were performed:
'_symmetry_cell_setting' value 'Monoclinic' changed to 'monoclinic'
according to '/home/saulius/struct/CIF-dictionaries/cif_core.dic'
dictionary named 'cif_core.dic' version 2.4.1 from 2010-06-29.

Automatic conversion script
Id: cif_fix_enum 1527 2010-12-29 10:47:43Z saulius 
;
_cod_original_cell_volume 2622.29(12)
_cod_original_sg_symbol_H-M P2(1)/n
_cod_database_code 7007203

loop_
_symmetry_equiv_pos_as_xyz
'x, y, z'
'-x+1/2, y+1/2, -z+1/2'
'-x, -y, -z'
'x-1/2, -y-1/2, z-1/2'

loop_
_atom_site_label
_atom_site_type_symbol
_atom_site_fract_x
_atom_site_fract_y
_atom_site_fract_z
_atom_site_U_iso_or_equiv
_atom_site_adp_type
_atom_site_occupancy
_atom_site_symmetry_multiplicity
_atom_site_calc_flag
_atom_site_refinement_flags
_atom_site_disorder_assembly
_atom_site_disorder_group
Rh1 Rh 0.726307(12) 0.116006(6) 0.623851(10) 0.01071(6) Uani 1 1 d . . .
Ti1 Ti 0.41304(3) 0.067154(16) 0.67957(2) 0.01007(8) Uani 1 1 d . . .
C1 C 0.25980(17) 0.02471(9) 0.46989(14) 0.0121(3) Uani 1 1 d . . .
C2 C 0.21629(17) 0.09930(10) 0.47700(14) 0.0128(3) Uani 1 1 d . . .
C3 C 0.13212(17) 0.13714(10) 0.40176(14) 0.0147(4) Uani 1 1 d . . .
C4 C 0.10590(17) 0.20640(10) 0.42406(15) 0.0156(4) Uani 1 1 d . . .
C5 C 0.16626(18) 0.23598(10) 0.51851(15) 0.0146(4) Uani 1 1 d . . .
C6 C 0.25135(17) 0.19460(10) 0.58883(14) 0.0133(3) Uani 1 1 d . . .
C7 C 0.33269(17) 0.21822(9) 0.69154(14) 0.0134(3) Uani 1 1 d . . .
C8 C 0.30931(18) 0.04197(10) 0.82367(14) 0.0137(3) Uani 1 1 d . . .
C9 C 0.44528(17) 0.04501(9) 0.85988(13) 0.0129(3) Uani 1 1 d . . .
C10 C 0.50036(18) -0.01190(9) 0.81539(14) 0.0141(4) Uani 1 1 d . . .
C11 C 0.39946(18) -0.04831(9) 0.74876(14) 0.0130(3) Uani 1 1 d . . .
C12 C 0.28109(17) -0.01491(9) 0.75450(14) 0.0132(3) Uani 1 1 d . . .
C13 C 0.21496(19) 0.09104(11) 0.85589(16) 0.0180(4) Uani 1 1 d . . .
C14 C 0.51799(19) 0.09612(10) 0.93759(15) 0.0164(4) Uani 1 1 d . . .
C15 C 0.63990(19) -0.02995(11) 0.83585(16) 0.0191(4) Uani 1 1 d . . .
C16 C 0.4117(2) -0.11404(10) 0.68954(16) 0.0168(4) Uani 1 1 d . . .
C17 C 0.15113(18) -0.03839(10) 0.69589(16) 0.0170(4) Uani 1 1 d . . .
C18 C 0.63445(18) 0.21366(9) 0.59381(15) 0.0155(4) Uani 1 1 d . . .
C19 C 0.6739(2) 0.25107(10) 0.50461(16) 0.0190(4) Uani 1 1 d . . .
C20 C 0.8119(2) 0.23349(10) 0.49587(16) 0.0194(4) Uani 1 1 d . . .
C21 C 0.85329(18) 0.16084(10) 0.53907(15) 0.0155(4) Uani 1 1 d . . .
C22 C 0.91746(17) 0.14976(10) 0.64251(15) 0.0154(4) Uani 1 1 d . . .
C23 C 0.94936(19) 0.20765(11) 0.72242(16) 0.0190(4) Uani 1 1 d . . .
C24 C 0.8320(2) 0.25269(10) 0.72987(16) 0.0189(4) Uani 1 1 d . . .
C25 C 0.70614(18) 0.21256(9) 0.69642(15) 0.0154(4) Uani 1 1 d . . .
C26 C 0.1102(2) 0.90628(12) 0.93501(17) 0.0245(4) Uani 1 1 d . . .
N1 N 0.27294(14) 0.12779(8) 0.56803(12) 0.0117(3) Uani 1 1 d . . .
O1 O 0.34382(12) 0.00463(6) 0.54753(10) 0.0143(3) Uani 1 1 d . . .
O2 O 0.40338(12) 0.16854(6) 0.73910(10) 0.0143(3) Uani 1 1 d . . .
O3 O 0.32936(13) 0.27928(7) 0.72067(10) 0.0187(3) Uani 1 1 d . . .
O4 O 0.56134(12) 0.07792(7) 0.65634(10) 0.0154(3) Uani 1 1 d . . .
O5 O 0.78879(12) 0.01109(6) 0.60802(10) 0.0140(3) Uani 1 1 d . . .
Cl1 Cl -0.05002(5) 0.93320(3) 0.88590(4) 0.03219(13) Uani 1 1 d . . .
Cl2 Cl 0.12756(5) 0.86718(3) 1.05853(4) 0.03133(12) Uani 1 1 d . . .
H3 H 0.093(2) 0.1157(11) 0.3359(19) 0.012(5) Uiso 1 1 d . . .
H4 H 0.047(2) 0.2327(13) 0.374(2) 0.022(6) Uiso 1 1 d . . .
H5 H 0.153(2) 0.2830(13) 0.5380(19) 0.017(6) Uiso 1 1 d . . .
H13A H 0.214(3) 0.0880(18) 0.931(3) 0.053(9) Uiso 1 1 d . . .
H13B H 0.228(3) 0.1391(18) 0.847(2) 0.041(8) Uiso 1 1 d . . .
H13C H 0.137(3) 0.0810(17) 0.821(3) 0.047(9) Uiso 1 1 d . . .
H14A H 0.468(3) 0.1353(15) 0.948(2) 0.028(7) Uiso 1 1 d . . .
H14B H 0.543(3) 0.0776(16) 1.002(3) 0.038(8) Uiso 1 1 d . . .
H14C H 0.592(3) 0.1127(13) 0.918(2) 0.022(6) Uiso 1 1 d . . .
H15A H 0.659(4) -0.062(2) 0.886(3) 0.059(10) Uiso 1 1 d . . .
H15B H 0.668(3) -0.0519(18) 0.783(3) 0.051(9) Uiso 1 1 d . . .
H15C H 0.693(3) 0.0103(18) 0.852(2) 0.045(8) Uiso 1 1 d . . .
H16A H 0.369(3) -0.1113(17) 0.621(3) 0.047(9) Uiso 1 1 d . . .
H16B H 0.378(3) -0.149(2) 0.719(3) 0.054(10) Uiso 1 1 d . . .
H16C H 0.495(3) -0.1244(15) 0.690(2) 0.035(8) Uiso 1 1 d . . .
H17A H 0.136(2) -0.0882(14) 0.7054(19) 0.019(6) Uiso 1 1 d . . .
H17B H 0.085(3) -0.0172(14) 0.720(2) 0.027(7) Uiso 1 1 d . . .
H17C H 0.137(2) -0.0270(14) 0.626(2) 0.024(6) Uiso 1 1 d . . .
H18 H 0.547(2) 0.2053(12) 0.5861(17) 0.012(5) Uiso 1 1 d . . .
H19A H 0.615(2) 0.2377(13) 0.437(2) 0.021(6) Uiso 1 1 d . . .
H19B H 0.662(2) 0.2999(14) 0.5137(18) 0.018(6) Uiso 1 1 d . . .
H20A H 0.872(2) 0.2665(13) 0.5338(19) 0.019(6) Uiso 1 1 d . . .
H20B H 0.820(2) 0.2345(12) 0.423(2) 0.018(6) Uiso 1 1 d . . .
H21 H 0.861(2) 0.1258(13) 0.490(2) 0.021(6) Uiso 1 1 d . . .
H22 H 0.966(2) 0.1093(11) 0.6583(17) 0.007(5) Uiso 1 1 d . . .
H23A H 1.017(2) 0.2384(13) 0.7076(19) 0.022(6) Uiso 1 1 d . . .
H23B H 0.982(2) 0.1849(13) 0.789(2) 0.018(6) Uiso 1 1 d . . .
H24A H 0.842(2) 0.2687(13) 0.800(2) 0.023(6) Uiso 1 1 d . . .
H24B H 0.827(3) 0.2962(14) 0.685(2) 0.027(6) Uiso 1 1 d . . .
H25 H 0.664(2) 0.1999(12) 0.7512(18) 0.011(5) Uiso 1 1 d . . .
H26A H 0.166(3) 0.9466(14) 0.945(2) 0.025(6) Uiso 1 1 d . . .
H26B H 0.135(3) 0.8732(14) 0.887(2) 0.026(7) Uiso 1 1 d . . .

loop_
_atom_site_aniso_label
_atom_site_aniso_U_11
_atom_site_aniso_U_22
_atom_site_aniso_U_33
_atom_site_aniso_U_23
_atom_site_aniso_U_13
_atom_site_aniso_U_12
Rh1 0.01161(8) 0.00902(8) 0.01160(8) -0.00065(4) 0.00274(5) -0.00105(4)
Ti1 0.01147(16) 0.00813(15) 0.01022(15) 0.00051(11) 0.00149(11) -0.00007(11)
C1 0.0121(8) 0.0123(8) 0.0128(8) 0.0015(7) 0.0048(6) -0.0017(7)
C2 0.0117(8) 0.0135(8) 0.0131(8) 0.0004(7) 0.0025(6) -0.0018(7)
C3 0.0124(8) 0.0170(9) 0.0142(9) 0.0012(7) 0.0020(7) -0.0014(7)
C4 0.0125(8) 0.0168(9) 0.0172(9) 0.0052(8) 0.0028(7) 0.0012(7)
C5 0.0153(9) 0.0113(8) 0.0178(9) 0.0008(7) 0.0050(7) 0.0020(7)
C6 0.0137(9) 0.0126(8) 0.0143(8) -0.0001(7) 0.0045(7) -0.0008(7)
C7 0.0149(9) 0.0133(8) 0.0128(8) 0.0008(7) 0.0048(7) -0.0009(7)
C8 0.0164(9) 0.0136(8) 0.0119(8) 0.0017(7) 0.0049(7) -0.0015(7)
C9 0.0162(9) 0.0124(8) 0.0095(8) 0.0033(7) 0.0017(6) 0.0001(7)
C10 0.0157(9) 0.0133(8) 0.0129(8) 0.0042(7) 0.0022(7) 0.0010(7)
C11 0.0161(9) 0.0109(8) 0.0121(8) 0.0029(7) 0.0027(6) -0.0010(7)
C12 0.0147(9) 0.0119(8) 0.0136(8) 0.0032(7) 0.0046(7) -0.0011(7)
C13 0.0153(10) 0.0185(10) 0.0203(10) -0.0036(8) 0.0037(7) 0.0014(8)
C14 0.0187(10) 0.0157(9) 0.0137(9) -0.0007(8) 0.0007(7) -0.0010(8)
C15 0.0160(10) 0.0201(10) 0.0197(10) 0.0020(9) 0.0004(7) 0.0037(8)
C16 0.0198(11) 0.0118(9) 0.0183(10) 0.0003(7) 0.0031(8) 0.0014(7)
C17 0.0145(9) 0.0169(9) 0.0200(10) -0.0010(8) 0.0047(7) -0.0023(7)
C18 0.0145(9) 0.0102(8) 0.0225(10) 0.0009(7) 0.0058(7) 0.0015(7)
C19 0.0222(10) 0.0139(9) 0.0216(10) 0.0036(8) 0.0063(8) 0.0019(7)
C20 0.0235(10) 0.0170(9) 0.0195(10) 0.0016(8) 0.0084(8) -0.0030(8)
C21 0.0159(9) 0.0140(8) 0.0188(9) -0.0026(8) 0.0084(7) -0.0038(7)
C22 0.0113(8) 0.0131(8) 0.0223(10) -0.0014(8) 0.0046(7) -0.0023(7)
C23 0.0168(9) 0.0191(9) 0.0208(10) -0.0040(8) 0.0028(7) -0.0051(8)
C24 0.0247(10) 0.0134(9) 0.0188(10) -0.0050(8) 0.0049(7) -0.0034(8)
C25 0.0194(9) 0.0107(8) 0.0181(9) -0.0034(7) 0.0085(7) 0.0000(7)
C26 0.0213(10) 0.0287(11) 0.0238(11) 0.0034(9) 0.0051(8) 0.0026(9)
N1 0.0122(7) 0.0107(7) 0.0124(7) 0.0005(6) 0.0034(6) -0.0003(6)
O1 0.0181(6) 0.0113(6) 0.0125(6) -0.0007(5) 0.0010(5) 0.0012(5)
O2 0.0187(6) 0.0099(6) 0.0133(6) 0.0001(5) 0.0010(5) 0.0005(5)
O3 0.0260(7) 0.0117(6) 0.0172(7) -0.0023(5) 0.0020(5) 0.0017(5)
O4 0.0165(7) 0.0135(6) 0.0164(6) 0.0001(5) 0.0041(5) -0.0018(5)
O5 0.0170(6) 0.0114(6) 0.0130(6) -0.0025(5) 0.0021(5) -0.0008(5)
Cl1 0.0221(3) 0.0482(3) 0.0260(3) 0.0053(2) 0.00442(19) 0.0089(2)
Cl2 0.0251(3) 0.0400(3) 0.0289(3) 0.0130(2) 0.0058(2) 0.0020(2)

loop_
_atom_type_symbol
_atom_type_description
_atom_type_scat_dispersion_real
_atom_type_scat_dispersion_imag
_atom_type_scat_source
C C 0.0181 0.0091 'International Tables Vol C Tables 4.2.6.8 and 6.1.1.4'
H H 0.0000 0.0000 'International Tables Vol C Tables 4.2.6.8 and 6.1.1.4'
N N 0.0311 0.0180 'International Tables Vol C Tables 4.2.6.8 and 6.1.1.4'
O O 0.0492 0.0322 'International Tables Vol C Tables 4.2.6.8 and 6.1.1.4'
Ti Ti 0.2191 1.8069 'International Tables Vol C Tables 4.2.6.8 and 6.1.1.4'
Rh Rh 0.0927 3.6045 'International Tables Vol C Tables 4.2.6.8 and 6.1.1.4'
Cl Cl 0.3639 0.7018 'International Tables Vol C Tables 4.2.6.8 and 6.1.1.4'

loop_
_geom_angle_atom_site_label_1
_geom_angle_atom_site_label_2
_geom_angle_atom_site_label_3
_geom_angle
_geom_angle_site_symmetry_1
_geom_angle_site_symmetry_3
_geom_angle_publ_flag
O4 Rh1 C18 88.02(6) . . ?
O4 Rh1 C22 161.25(6) . . ?
C18 Rh1 C22 98.81(7) . . ?
O4 Rh1 C25 92.15(6) . . ?
C18 Rh1 C25 39.00(8) . . ?
C22 Rh1 C25 82.62(7) . . ?
O4 Rh1 C21 159.79(6) . . ?
C18 Rh1 C21 82.47(7) . . ?
C22 Rh1 C21 38.90(7) . . ?
C25 Rh1 C21 91.59(7) . . ?
O4 Rh1 O5 89.41(5) . . ?
C18 Rh1 O5 162.79(6) . . ?
C22 Rh1 O5 88.96(6) . . ?
C25 Rh1 O5 158.18(6) . . ?
C21 Rh1 O5 94.42(6) . . ?
O4 Ti1 O2 94.59(6) . . ?
O4 Ti1 O1 95.39(6) . . ?
O2 Ti1 O1 142.52(5) . . ?
O4 Ti1 N1 110.21(6) . . ?
O2 Ti1 N1 71.57(5) . . ?
O1 Ti1 N1 71.07(5) . . ?
O4 Ti1 C9 105.38(6) . . ?
O2 Ti1 C9 78.22(6) . . ?
O1 Ti1 C9 132.76(6) . . ?
N1 Ti1 C9 134.44(6) . . ?
O4 Ti1 C10 89.03(6) . . ?
O2 Ti1 C10 110.18(6) . . ?
O1 Ti1 C10 106.03(6) . . ?
N1 Ti1 C10 160.64(6) . . ?
C9 Ti1 C10 34.85(6) . . ?
O4 Ti1 C11 108.45(6) . . ?
O2 Ti1 C11 133.69(6) . . ?
O1 Ti1 C11 75.95(6) . . ?
N1 Ti1 C11 130.67(6) . . ?
C9 Ti1 C11 57.41(6) . . ?
C10 Ti1 C11 34.54(6) . . ?
O4 Ti1 C8 139.86(6) . . ?
O2 Ti1 C8 79.76(6) . . ?
O1 Ti1 C8 113.26(6) . . ?
N1 Ti1 C8 105.54(6) . . ?
C9 Ti1 C8 34.48(6) . . ?
C10 Ti1 C8 57.20(6) . . ?
C11 Ti1 C8 56.58(6) . . ?
O4 Ti1 C12 142.52(6) . . ?
O2 Ti1 C12 110.95(6) . . ?
O1 Ti1 C12 80.99(6) . . ?
N1 Ti1 C12 103.83(6) . . ?
C9 Ti1 C12 56.80(6) . . ?
C10 Ti1 C12 57.10(6) . . ?
C11 Ti1 C12 34.32(6) . . ?
C8 Ti1 C12 33.39(6) . . ?
O5 C1 O1 126.63(16) 3_656 . ?
O5 C1 C2 119.21(16) 3_656 . ?
O1 C1 C2 114.16(15) . . ?
N1 C2 C3 121.92(17) . . ?
N1 C2 C1 110.69(15) . . ?
C3 C2 C1 127.36(17) . . ?
C2 C3 C4 117.98(17) . . ?
C2 C3 H3 120.7(13) . . ?
C4 C3 H3 121.4(13) . . ?
C5 C4 C3 119.79(17) . . ?
C5 C4 H4 120.9(15) . . ?
C3 C4 H4 119.3(15) . . ?
C4 C5 C6 118.43(17) . . ?
C4 C5 H5 123.8(15) . . ?
C6 C5 H5 117.7(15) . . ?
N1 C6 C5 121.32(17) . . ?
N1 C6 C7 112.17(16) . . ?
C5 C6 C7 126.45(17) . . ?
O3 C7 O2 126.71(17) . . ?
O3 C7 C6 120.85(16) . . ?
O2 C7 C6 112.42(15) . . ?
C12 C8 C9 107.95(16) . . ?
C12 C8 C13 126.90(17) . . ?
C9 C8 C13 125.15(17) . . ?
C12 C8 Ti1 73.51(10) . . ?
C9 C8 Ti1 69.76(10) . . ?
C13 C8 Ti1 122.82(13) . . ?
C10 C9 C8 108.22(16) . . ?
C10 C9 C14 125.30(17) . . ?
C8 C9 C14 126.35(17) . . ?
C10 C9 Ti1 72.77(10) . . ?
C8 C9 Ti1 75.77(10) . . ?
C14 C9 Ti1 120.79(12) . . ?
C11 C10 C9 107.65(16) . . ?
C11 C10 C15 126.45(17) . . ?
C9 C10 C15 125.90(17) . . ?
C11 C10 Ti1 73.72(10) . . ?
C9 C10 Ti1 72.37(10) . . ?
C15 C10 Ti1 119.75(13) . . ?
C10 C11 C12 108.16(16) . . ?
C10 C11 C16 126.40(17) . . ?
C12 C11 C16 125.24(17) . . ?
C10 C11 Ti1 71.74(10) . . ?
C12 C11 Ti1 74.87(10) . . ?
C16 C11 Ti1 123.33(13) . . ?
C8 C12 C11 107.98(16) . . ?
C8 C12 C17 127.41(17) . . ?
C11 C12 C17 124.61(17) . . ?
C8 C12 Ti1 73.09(10) . . ?
C11 C12 Ti1 70.81(10) . . ?
C17 C12 Ti1 121.96(12) . . ?
C8 C13 H13A 114(2) . . ?
C8 C13 H13B 116.0(19) . . ?
H13A C13 H13B 103(3) . . ?
C8 C13 H13C 110(2) . . ?
H13A C13 H13C 107(3) . . ?
H13B C13 H13C 107(3) . . ?
C9 C14 H14A 112.4(17) . . ?
C9 C14 H14B 113.2(19) . . ?
H14A C14 H14B 104(3) . . ?
C9 C14 H14C 111.7(16) . . ?
H14A C14 H14C 108(2) . . ?
H14B C14 H14C 107(2) . . ?
C10 C15 H15A 110(2) . . ?
C10 C15 H15B 116(2) . . ?
H15A C15 H15B 102(3) . . ?
C10 C15 H15C 112(2) . . ?
H15A C15 H15C 111(3) . . ?
H15B C15 H15C 105(3) . . ?
C11 C16 H16A 113(2) . . ?
C11 C16 H16B 108(2) . . ?
H16A C16 H16B 108(3) . . ?
C11 C16 H16C 112.1(19) . . ?
H16A C16 H16C 107(3) . . ?
H16B C16 H16C 109(3) . . ?
C12 C17 H17A 112.5(15) . . ?
C12 C17 H17B 112.2(16) . . ?
H17A C17 H17B 103(2) . . ?
C12 C17 H17C 112.1(16) . . ?
H17A C17 H17C 111(2) . . ?
H17B C17 H17C 106(2) . . ?
C25 C18 C19 124.90(17) . . ?
C25 C18 Rh1 70.71(10) . . ?
C19 C18 Rh1 111.55(13) . . ?
C25 C18 H18 115.3(14) . . ?
C19 C18 H18 116.0(13) . . ?
Rh1 C18 H18 106.6(14) . . ?
C18 C19 C20 112.82(16) . . ?
C18 C19 H19A 109.8(14) . . ?
C20 C19 H19A 108.1(14) . . ?
C18 C19 H19B 107.1(15) . . ?
C20 C19 H19B 112.5(15) . . ?
H19A C19 H19B 106(2) . . ?
C21 C20 C19 111.96(16) . . ?
C21 C20 H20A 107.1(14) . . ?
C19 C20 H20A 111.1(15) . . ?
C21 C20 H20B 107.7(14) . . ?
C19 C20 H20B 110.9(14) . . ?
H20A C20 H20B 108(2) . . ?
C22 C21 C20 122.73(17) . . ?
C22 C21 Rh1 70.08(10) . . ?
C20 C21 Rh1 113.40(13) . . ?
C22 C21 H21 117.5(15) . . ?
C20 C21 H21 116.7(15) . . ?
Rh1 C21 H21 103.3(15) . . ?
C21 C22 C23 123.84(17) . . ?
C21 C22 Rh1 71.01(10) . . ?
C23 C22 Rh1 111.80(13) . . ?
C21 C22 H22 118.3(14) . . ?
C23 C22 H22 114.8(14) . . ?
Rh1 C22 H22 104.7(13) . . ?
C22 C23 C24 112.77(16) . . ?
C22 C23 H23A 111.2(15) . . ?
C24 C23 H23A 108.8(15) . . ?
C22 C23 H23B 106.7(14) . . ?
C24 C23 H23B 109.3(14) . . ?
H23A C23 H23B 108(2) . . ?
C25 C24 C23 112.36(15) . . ?
C25 C24 H24A 110.3(15) . . ?
C23 C24 H24A 108.6(15) . . ?
C25 C24 H24B 107.9(15) . . ?
C23 C24 H24B 111.3(15) . . ?
H24A C24 H24B 106(2) . . ?
C18 C25 C24 122.28(17) . . ?
C18 C25 Rh1 70.28(10) . . ?
C24 C25 Rh1 113.50(13) . . ?
C18 C25 H25 119.1(13) . . ?
C24 C25 H25 115.5(13) . . ?
Rh1 C25 H25 103.5(13) . . ?
Cl2 C26 Cl1 111.16(12) . . ?
Cl2 C26 H26A 105.9(16) . . ?
Cl1 C26 H26A 109.9(16) . . ?
Cl2 C26 H26B 109.8(16) . . ?
Cl1 C26 H26B 109.2(16) . . ?
H26A C26 H26B 111(2) . . ?
C6 N1 C2 120.50(16) . . ?
C6 N1 Ti1 119.29(12) . . ?
C2 N1 Ti1 120.05(12) . . ?
C1 O1 Ti1 123.96(11) . . ?
C7 O2 Ti1 124.49(11) . . ?
Ti1 O4 Rh1 165.88(8) . . ?
C1 O5 Rh1 120.61(11) 3_656 . ?

loop_
_geom_bond_atom_site_label_1
_geom_bond_atom_site_label_2
_geom_bond_distance
_geom_bond_site_symmetry_2
_geom_bond_publ_flag
Rh1 O4 2.0348(13) . ?
Rh1 C18 2.1009(18) . ?
Rh1 C22 2.1035(18) . ?
Rh1 C25 2.1065(18) . ?
Rh1 C21 2.1155(18) . ?
Rh1 O5 2.1321(13) . ?
Ti1 O4 1.6893(13) . ?
Ti1 O2 2.0964(13) . ?
Ti1 O1 2.1086(13) . ?
Ti1 N1 2.1885(15) . ?
Ti1 C9 2.3677(17) . ?
Ti1 C10 2.3729(18) . ?
Ti1 C11 2.3985(17) . ?
Ti1 C8 2.4461(18) . ?
Ti1 C12 2.4515(18) . ?
C1 O5 1.250(2) 3_656 ?
C1 O1 1.267(2) . ?
C1 C2 1.504(2) . ?
C2 N1 1.338(2) . ?
C2 C3 1.389(3) . ?
C3 C4 1.394(3) . ?
C3 H3 0.97(2) . ?
C4 C5 1.393(3) . ?
C4 H4 0.95(3) . ?
C5 C6 1.394(3) . ?
C5 H5 0.95(3) . ?
C6 N1 1.333(2) . ?
C6 C7 1.512(3) . ?
C7 O3 1.228(2) . ?
C7 O2 1.287(2) . ?
C8 C12 1.407(3) . ?
C8 C9 1.429(3) . ?
C8 C13 1.502(3) . ?
C9 C10 1.420(3) . ?
C9 C14 1.503(3) . ?
C10 C11 1.417(3) . ?
C10 C15 1.496(3) . ?
C11 C12 1.432(3) . ?
C11 C16 1.497(3) . ?
C12 C17 1.504(3) . ?
C13 H13A 1.00(4) . ?
C13 H13B 0.94(3) . ?
C13 H13C 0.88(4) . ?
C14 H14A 0.95(3) . ?
C14 H14B 0.91(3) . ?
C14 H14C 0.94(3) . ?
C15 H15A 0.89(4) . ?
C15 H15B 0.92(4) . ?
C15 H15C 0.95(3) . ?
C16 H16A 0.92(4) . ?
C16 H16B 0.89(4) . ?
C16 H16C 0.91(3) . ?
C17 H17A 0.98(3) . ?
C17 H17B 0.93(3) . ?
C17 H17C 0.92(3) . ?
C18 C25 1.405(3) . ?
C18 C19 1.512(3) . ?
C18 H18 0.94(2) . ?
C19 C20 1.540(3) . ?
C19 H19A 1.01(3) . ?
C19 H19B 0.95(3) . ?
C20 C21 1.526(3) . ?
C20 H20A 0.96(3) . ?
C20 H20B 0.98(3) . ?
C21 C22 1.405(3) . ?
C21 H21 0.94(3) . ?
C22 C23 1.513(3) . ?
C22 H22 0.93(2) . ?
C23 C24 1.539(3) . ?
C23 H23A 0.98(3) . ?
C23 H23B 0.98(3) . ?
C24 C25 1.527(3) . ?
C24 H24A 0.95(3) . ?
C24 H24B 1.01(3) . ?
C25 H25 0.96(2) . ?
C26 Cl2 1.765(2) . ?
C26 Cl1 1.770(2) . ?
C26 H26A 0.96(3) . ?
C26 H26B 0.97(3) . ?
O5 C1 1.250(2) 3_656 ?

loop_
_geom_torsion_atom_site_label_1
_geom_torsion_atom_site_label_2
_geom_torsion_atom_site_label_3
_geom_torsion_atom_site_label_4
_geom_torsion
_geom_torsion_site_symmetry_1
_geom_torsion_site_symmetry_2
_geom_torsion_site_symmetry_3
_geom_torsion_site_symmetry_4
_geom_torsion_publ_flag
O5 C1 C2 N1 176.30(15) 3_656 . . . ?
O1 C1 C2 N1 -2.9(2) . . . . ?
O5 C1 C2 C3 -5.3(3) 3_656 . . . ?
O1 C1 C2 C3 175.55(17) . . . . ?
N1 C2 C3 C4 -1.0(3) . . . . ?
C1 C2 C3 C4 -179.21(17) . . . . ?
C2 C3 C4 C5 1.6(3) . . . . ?
C3 C4 C5 C6 -0.4(3) . . . . ?
C4 C5 C6 N1 -1.5(3) . . . . ?
C4 C5 C6 C7 175.54(17) . . . . ?
N1 C6 C7 O3 176.62(16) . . . . ?
C5 C6 C7 O3 -0.7(3) . . . . ?
N1 C6 C7 O2 -1.8(2) . . . . ?
C5 C6 C7 O2 -179.09(17) . . . . ?
O4 Ti1 C8 C12 -115.96(12) . . . . ?
O2 Ti1 C8 C12 159.09(11) . . . . ?
O1 Ti1 C8 C12 15.95(12) . . . . ?
N1 Ti1 C8 C12 91.66(11) . . . . ?
C9 Ti1 C8 C12 -116.85(15) . . . . ?
C10 Ti1 C8 C12 -78.67(11) . . . . ?
C11 Ti1 C8 C12 -37.16(10) . . . . ?
O4 Ti1 C8 C9 0.89(16) . . . . ?
O2 Ti1 C8 C9 -84.06(11) . . . . ?
O1 Ti1 C8 C9 132.80(10) . . . . ?
N1 Ti1 C8 C9 -151.49(10) . . . . ?
C10 Ti1 C8 C9 38.18(10) . . . . ?
C11 Ti1 C8 C9 79.69(11) . . . . ?
C12 Ti1 C8 C9 116.85(15) . . . . ?
O4 Ti1 C8 C13 120.38(15) . . . . ?
O2 Ti1 C8 C13 35.43(15) . . . . ?
O1 Ti1 C8 C13 -107.71(15) . . . . ?
N1 Ti1 C8 C13 -32.00(16) . . . . ?
C9 Ti1 C8 C13 119.5(2) . . . . ?
C10 Ti1 C8 C13 157.68(17) . . . . ?
C11 Ti1 C8 C13 -160.82(18) . . . . ?
C12 Ti1 C8 C13 -123.7(2) . . . . ?
C12 C8 C9 C10 -2.0(2) . . . . ?
C13 C8 C9 C10 177.36(17) . . . . ?
Ti1 C8 C9 C10 -66.10(12) . . . . ?
C12 C8 C9 C14 -177.97(17) . . . . ?
C13 C8 C9 C14 1.4(3) . . . . ?
Ti1 C8 C9 C14 117.97(18) . . . . ?
C12 C8 C9 Ti1 64.06(12) . . . . ?
C13 C8 C9 Ti1 -116.54(18) . . . . ?
O4 Ti1 C9 C10 -64.80(11) . . . . ?
O2 Ti1 C9 C10 -156.37(11) . . . . ?
O1 Ti1 C9 C10 47.96(13) . . . . ?
N1 Ti1 C9 C10 154.69(10) . . . . ?
C11 Ti1 C9 C10 37.54(10) . . . . ?
C8 Ti1 C9 C10 114.60(15) . . . . ?
C12 Ti1 C9 C10 78.67(11) . . . . ?
O4 Ti1 C9 C8 -179.41(10) . . . . ?
O2 Ti1 C9 C8 89.02(11) . . . . ?
O1 Ti1 C9 C8 -66.64(13) . . . . ?
N1 Ti1 C9 C8 40.09(14) . . . . ?
C10 Ti1 C9 C8 -114.60(15) . . . . ?
C11 Ti1 C9 C8 -77.07(11) . . . . ?
C12 Ti1 C9 C8 -35.93(10) . . . . ?
O4 Ti1 C9 C14 56.50(15) . . . . ?
O2 Ti1 C9 C14 -35.07(14) . . . . ?
O1 Ti1 C9 C14 169.26(12) . . . . ?
N1 Ti1 C9 C14 -84.01(16) . . . . ?
C10 Ti1 C9 C14 121.30(19) . . . . ?
C11 Ti1 C9 C14 158.84(17) . . . . ?
C8 Ti1 C9 C14 -124.1(2) . . . . ?
C12 Ti1 C9 C14 -160.03(17) . . . . ?
C8 C9 C10 C11 2.3(2) . . . . ?
C14 C9 C10 C11 178.27(17) . . . . ?
Ti1 C9 C10 C11 -65.81(12) . . . . ?
C8 C9 C10 C15 -177.53(18) . . . . ?
C14 C9 C10 C15 -1.5(3) . . . . ?
Ti1 C9 C10 C15 114.37(19) . . . . ?
C8 C9 C10 Ti1 68.09(12) . . . . ?
C14 C9 C10 Ti1 -115.92(18) . . . . ?
O4 Ti1 C10 C11 -125.66(11) . . . . ?
O2 Ti1 C10 C11 139.81(10) . . . . ?
O1 Ti1 C10 C11 -30.33(12) . . . . ?
N1 Ti1 C10 C11 48.1(2) . . . . ?
C9 Ti1 C10 C11 115.10(15) . . . . ?
C8 Ti1 C10 C11 77.34(11) . . . . ?
C12 Ti1 C10 C11 37.34(10) . . . . ?
O4 Ti1 C10 C9 119.24(11) . . . . ?
O2 Ti1 C10 C9 24.71(12) . . . . ?
O1 Ti1 C10 C9 -145.43(10) . . . . ?
N1 Ti1 C10 C9 -67.0(2) . . . . ?
C11 Ti1 C10 C9 -115.10(15) . . . . ?
C8 Ti1 C10 C9 -37.76(10) . . . . ?
C12 Ti1 C10 C9 -77.76(11) . . . . ?
O4 Ti1 C10 C15 -2.56(15) . . . . ?
O2 Ti1 C10 C15 -97.09(15) . . . . ?
O1 Ti1 C10 C15 92.76(15) . . . . ?
N1 Ti1 C10 C15 171.19(16) . . . . ?
C9 Ti1 C10 C15 -121.8(2) . . . . ?
C11 Ti1 C10 C15 123.1(2) . . . . ?
C8 Ti1 C10 C15 -159.56(17) . . . . ?
C12 Ti1 C10 C15 160.44(17) . . . . ?
C9 C10 C11 C12 -1.7(2) . . . . ?
C15 C10 C11 C12 178.15(18) . . . . ?
Ti1 C10 C11 C12 -66.58(12) . . . . ?
C9 C10 C11 C16 -176.68(17) . . . . ?
C15 C10 C11 C16 3.1(3) . . . . ?
Ti1 C10 C11 C16 118.40(18) . . . . ?
C9 C10 C11 Ti1 64.92(12) . . . . ?
C15 C10 C11 Ti1 -115.27(19) . . . . ?
O4 Ti1 C11 C10 58.92(12) . . . . ?
O2 Ti1 C11 C10 -56.89(13) . . . . ?
O1 Ti1 C11 C10 149.97(12) . . . . ?
N1 Ti1 C11 C10 -161.02(10) . . . . ?
C9 Ti1 C11 C10 -37.90(11) . . . . ?
C8 Ti1 C11 C10 -79.27(11) . . . . ?
C12 Ti1 C11 C10 -115.41(15) . . . . ?
O4 Ti1 C11 C12 174.32(10) . . . . ?
O2 Ti1 C11 C12 58.52(13) . . . . ?
O1 Ti1 C11 C12 -94.62(11) . . . . ?
N1 Ti1 C11 C12 -45.61(13) . . . . ?
C9 Ti1 C11 C12 77.51(11) . . . . ?
C10 Ti1 C11 C12 115.41(15) . . . . ?
C8 Ti1 C11 C12 36.14(10) . . . . ?
O4 Ti1 C11 C16 -63.16(16) . . . . ?
O2 Ti1 C11 C16 -178.96(13) . . . . ?
O1 Ti1 C11 C16 27.90(15) . . . . ?
N1 Ti1 C11 C16 76.91(17) . . . . ?
C9 Ti1 C11 C16 -159.97(18) . . . . ?
C10 Ti1 C11 C16 -122.1(2) . . . . ?
C8 Ti1 C11 C16 158.66(18) . . . . ?
C12 Ti1 C11 C16 122.5(2) . . . . ?
C9 C8 C12 C11 1.0(2) . . . . ?
C13 C8 C12 C11 -178.39(17) . . . . ?
Ti1 C8 C12 C11 62.62(12) . . . . ?
C9 C8 C12 C17 -179.27(17) . . . . ?
C13 C8 C12 C17 1.3(3) . . . . ?
Ti1 C8 C12 C17 -117.64(18) . . . . ?
C9 C8 C12 Ti1 -61.63(12) . . . . ?
C13 C8 C12 Ti1 118.99(19) . . . . ?
C10 C11 C12 C8 0.4(2) . . . . ?
C16 C11 C12 C8 175.50(17) . . . . ?
Ti1 C11 C12 C8 -64.11(12) . . . . ?
C10 C11 C12 C17 -179.33(17) . . . . ?
C16 C11 C12 C17 -4.2(3) . . . . ?
Ti1 C11 C12 C17 116.15(17) . . . . ?
C10 C11 C12 Ti1 64.52(12) . . . . ?
C16 C11 C12 Ti1 -120.39(18) . . . . ?
O4 Ti1 C12 C8 107.71(13) . . . . ?
O2 Ti1 C12 C8 -22.09(12) . . . . ?
O1 Ti1 C12 C8 -165.19(11) . . . . ?
N1 Ti1 C12 C8 -97.35(11) . . . . ?
C9 Ti1 C12 C8 37.13(10) . . . . ?
C10 Ti1 C12 C8 79.00(11) . . . . ?
C11 Ti1 C12 C8 116.58(15) . . . . ?
O4 Ti1 C12 C11 -8.87(16) . . . . ?
O2 Ti1 C12 C11 -138.67(10) . . . . ?
O1 Ti1 C12 C11 78.23(11) . . . . ?
N1 Ti1 C12 C11 146.07(10) . . . . ?
C9 Ti1 C12 C11 -79.45(11) . . . . ?
C10 Ti1 C12 C11 -37.58(10) . . . . ?
C8 Ti1 C12 C11 -116.58(15) . . . . ?
O4 Ti1 C12 C17 -128.32(15) . . . . ?
O2 Ti1 C12 C17 101.87(15) . . . . ?
O1 Ti1 C12 C17 -41.22(14) . . . . ?
N1 Ti1 C12 C17 26.61(16) . . . . ?
C9 Ti1 C12 C17 161.09(17) . . . . ?
C10 Ti1 C12 C17 -157.04(17) . . . . ?
C11 Ti1 C12 C17 -119.46(19) . . . . ?
C8 Ti1 C12 C17 124.0(2) . . . . ?
O4 Rh1 C18 C25 95.88(11) . . . . ?
C22 Rh1 C18 C25 -66.56(12) . . . . ?
C21 Rh1 C18 C25 -101.99(12) . . . . ?
O5 Rh1 C18 C25 177.46(18) . . . . ?
O4 Rh1 C18 C19 -143.22(14) . . . . ?
C22 Rh1 C18 C19 54.34(15) . . . . ?
C25 Rh1 C18 C19 120.90(19) . . . . ?
C21 Rh1 C18 C19 18.91(14) . . . . ?
O5 Rh1 C18 C19 -61.6(3) . . . . ?
C25 C18 C19 C20 50.2(3) . . . . ?
Rh1 C18 C19 C20 -30.8(2) . . . . ?
C18 C19 C20 C21 27.7(2) . . . . ?
C19 C20 C21 C22 -92.3(2) . . . . ?
C19 C20 C21 Rh1 -11.7(2) . . . . ?
O4 Rh1 C21 C22 176.80(15) . . . . ?
C18 Rh1 C21 C22 114.19(12) . . . . ?
C25 Rh1 C21 C22 76.17(12) . . . . ?
O5 Rh1 C21 C22 -82.83(11) . . . . ?
O4 Rh1 C21 C20 58.8(2) . . . . ?
C18 Rh1 C21 C20 -3.84(14) . . . . ?
C22 Rh1 C21 C20 -118.02(19) . . . . ?
C25 Rh1 C21 C20 -41.85(14) . . . . ?
O5 Rh1 C21 C20 159.14(13) . . . . ?
C20 C21 C22 C23 1.6(3) . . . . ?
Rh1 C21 C22 C23 -104.01(17) . . . . ?
C20 C21 C22 Rh1 105.63(17) . . . . ?
O4 Rh1 C22 C21 -176.56(16) . . . . ?
C18 Rh1 C22 C21 -66.23(12) . . . . ?
C25 Rh1 C22 C21 -101.84(12) . . . . ?
O5 Rh1 C22 C21 98.35(11) . . . . ?
O4 Rh1 C22 C23 -56.8(3) . . . . ?
C18 Rh1 C22 C23 53.55(15) . . . . ?
C25 Rh1 C22 C23 17.94(14) . . . . ?
C21 Rh1 C22 C23 119.78(19) . . . . ?
O5 Rh1 C22 C23 -141.88(14) . . . . ?
C21 C22 C23 C24 52.1(2) . . . . ?
Rh1 C22 C23 C24 -29.0(2) . . . . ?
C22 C23 C24 C25 26.1(2) . . . . ?
C19 C18 C25 C24 2.6(3) . . . . ?
Rh1 C18 C25 C24 105.94(17) . . . . ?
C19 C18 C25 Rh1 -103.32(18) . . . . ?
C23 C24 C25 C18 -91.9(2) . . . . ?
C23 C24 C25 Rh1 -11.1(2) . . . . ?
O4 Rh1 C25 C18 -84.18(11) . . . . ?
C22 Rh1 C25 C18 113.90(12) . . . . ?
C21 Rh1 C25 C18 75.96(12) . . . . ?
O5 Rh1 C25 C18 -177.98(14) . . . . ?
O4 Rh1 C25 C24 158.26(14) . . . . ?
C18 Rh1 C25 C24 -117.56(18) . . . . ?
C22 Rh1 C25 C24 -3.66(14) . . . . ?
C21 Rh1 C25 C24 -41.61(14) . . . . ?
O5 Rh1 C25 C24 64.5(2) . . . . ?
C5 C6 N1 C2 2.3(3) . . . . ?
C7 C6 N1 C2 -175.19(15) . . . . ?
C5 C6 N1 Ti1 177.77(13) . . . . ?
C7 C6 N1 Ti1 0.3(2) . . . . ?
C3 C2 N1 C6 -1.0(3) . . . . ?
C1 C2 N1 C6 177.52(15) . . . . ?
C3 C2 N1 Ti1 -176.47(13) . . . . ?
C1 C2 N1 Ti1 2.05(19) . . . . ?
O4 Ti1 N1 C6 -87.41(14) . . . . ?
O2 Ti1 N1 C6 0.71(13) . . . . ?
O1 Ti1 N1 C6 -176.23(14) . . . . ?
C9 Ti1 N1 C6 51.79(16) . . . . ?
C10 Ti1 N1 C6 99.2(2) . . . . ?
C11 Ti1 N1 C6 133.04(13) . . . . ?
C8 Ti1 N1 C6 74.02(14) . . . . ?
C12 Ti1 N1 C6 108.53(13) . . . . ?
O4 Ti1 N1 C2 88.12(14) . . . . ?
O2 Ti1 N1 C2 176.23(15) . . . . ?
O1 Ti1 N1 C2 -0.71(13) . . . . ?
C9 Ti1 N1 C2 -132.69(13) . . . . ?
C10 Ti1 N1 C2 -85.2(2) . . . . ?
C11 Ti1 N1 C2 -51.43(16) . . . . ?
C8 Ti1 N1 C2 -110.45(14) . . . . ?
C12 Ti1 N1 C2 -75.94(14) . . . . ?
O5 C1 O1 Ti1 -176.49(13) 3_656 . . . ?
C2 C1 O1 Ti1 2.6(2) . . . . ?
O4 Ti1 O1 C1 -110.73(14) . . . . ?
O2 Ti1 O1 C1 -5.96(18) . . . . ?
N1 Ti1 O1 C1 -1.19(13) . . . . ?
C9 Ti1 O1 C1 132.52(14) . . . . ?
C10 Ti1 O1 C1 158.73(14) . . . . ?
C11 Ti1 O1 C1 141.56(15) . . . . ?
C8 Ti1 O1 C1 98.08(14) . . . . ?
C12 Ti1 O1 C1 106.89(14) . . . . ?
O3 C7 O2 Ti1 -175.58(14) . . . . ?
C6 C7 O2 Ti1 2.7(2) . . . . ?
O4 Ti1 O2 C7 107.81(14) . . . . ?
O1 Ti1 O2 C7 2.77(18) . . . . ?
N1 Ti1 O2 C7 -1.99(13) . . . . ?
C9 Ti1 O2 C7 -147.42(15) . . . . ?
C10 Ti1 O2 C7 -161.54(13) . . . . ?
C11 Ti1 O2 C7 -131.15(14) . . . . ?
C8 Ti1 O2 C7 -112.30(14) . . . . ?
C12 Ti1 O2 C7 -100.16(14) . . . . ?
O2 Ti1 O4 Rh1 -29.2(3) . . . . ?
O1 Ti1 O4 Rh1 114.7(3) . . . . ?
N1 Ti1 O4 Rh1 42.9(3) . . . . ?
C9 Ti1 O4 Rh1 -108.2(3) . . . . ?
C10 Ti1 O4 Rh1 -139.3(3) . . . . ?
C11 Ti1 O4 Rh1 -168.4(3) . . . . ?
C8 Ti1 O4 Rh1 -108.7(3) . . . . ?
C12 Ti1 O4 Rh1 -163.1(3) . . . . ?
C18 Rh1 O4 Ti1 -5.9(3) . . . . ?
C22 Rh1 O4 Ti1 106.1(4) . . . . ?
C25 Rh1 O4 Ti1 32.9(3) . . . . ?
C21 Rh1 O4 Ti1 -67.6(4) . . . . ?
O5 Rh1 O4 Ti1 -168.9(3) . . . . ?
O4 Rh1 O5 C1 73.75(13) . . . 3_656 ?
C18 Rh1 O5 C1 -7.6(3) . . . 3_656 ?
C22 Rh1 O5 C1 -124.93(14) . . . 3_656 ?
C25 Rh1 O5 C1 168.08(17) . . . 3_656 ?
C21 Rh1 O5 C1 -86.38(14) . . . 3_656 ?
